data_2015705
loop_
_publ_author_name
'Yao-Cheng Shi'
'Bei-Bei Zhu'
'Chun-Xia Sui'

_publ_section_title
;
 1-Acetyl-3-ferrocenyl-5-methyl-1<i>H</i>-pyrazole and
 1-acetyl-5-ferrocenyl-3-(2-pyridyl)-1<i>H</i>-pyrazole
;
_journal_coeditor_code SK3053
_journal_issue 12
_journal_name_full 'Acta Crystallographica Section C'
_journal_page_first m577
_journal_page_last m580
_journal_paper_doi 10.1107/S0108270106043599
_journal_volume 62
_journal_year 2006
_chemical_formula_iupac '[Fe (C5 H5) (C15 H12 N3 O)]'
_chemical_formula_moiety 'C20 H17 Fe N3 O'
_chemical_formula_sum 'C20 H17 Fe N3 O'
_chemical_formula_weight 371.22
_chemical_name_systematic
;
1-Acetyl-5-ferrocenyl-3-(2-pyridyl)-1H-pyrazole
;
_space_group_IT_number 14
_space_group_name_Hall '-P 2yn'
_symmetry_cell_setting monoclinic
_symmetry_space_group_name_Hall '-P 2yn'
_symmetry_space_group_name_H-M 'P 1 21/n 1'
_atom_sites_solution_hydrogens geom
_atom_sites_solution_primary direct
_atom_sites_solution_secondary difmap
_cell_angle_alpha 90.00
_cell_angle_beta 94.84(3)
_cell_angle_gamma 90.00
_cell_formula_units_Z 4
_cell_length_a 7.4790(15)
_cell_length_b 8.9290(18)
_cell_length_c 24.942(3)
_cell_measurement_reflns_used 25
_cell_measurement_temperature 295
_cell_measurement_theta_max 15
_cell_measurement_theta_min 9
_cell_volume 1659.7(5)
_computing_cell_refinement 'CAD-4 Software'
_computing_data_collection 'CAD-4 Software (Enraf--Nonius, 1989)'
_computing_data_reduction 'XCAD4 (Harms & Wocadlo, 1995)'
_computing_molecular_graphics 'PLATON (Spek, 2003)'
_computing_publication_material PLATON
_computing_structure_refinement 'SHELXL97 (Sheldrick, 1997)'
_computing_structure_solution 'SHELXS97 (Sheldrick, 1997)'
_diffrn_ambient_temperature 295
_diffrn_measured_fraction_theta_full 0.999
_diffrn_measured_fraction_theta_max 0.999
_diffrn_measurement_device_type 'Enraf--Nonius CAD-4'
_diffrn_measurement_method \w/2\q
_diffrn_radiation_monochromator graphite
_diffrn_radiation_source 'fine-focus sealed tube'
_diffrn_radiation_type MoK\a
_diffrn_radiation_wavelength 0.71073
_diffrn_reflns_av_R_equivalents 0.0233
_diffrn_reflns_av_sigmaI/netI 0.0398
_diffrn_reflns_limit_h_max 9
_diffrn_reflns_limit_h_min 0
_diffrn_reflns_limit_k_max 10
_diffrn_reflns_limit_k_min 0
_diffrn_reflns_limit_l_max 30
_diffrn_reflns_limit_l_min -30
_diffrn_reflns_number 3503
_diffrn_reflns_theta_full 25.95
_diffrn_reflns_theta_max 25.95
_diffrn_reflns_theta_min 1.64
_diffrn_standards_decay_% 0
_diffrn_standards_interval_count 200
_diffrn_standards_interval_time 120
_diffrn_standards_number 3
_exptl_absorpt_coefficient_mu 0.921
_exptl_absorpt_correction_T_max 0.901
_exptl_absorpt_correction_T_min 0.830
_exptl_absorpt_correction_type empirical
_exptl_absorpt_process_details '\y scan (North <i>et al.</i>,  1968)'
_exptl_crystal_colour Orange-red
_exptl_crystal_density_diffrn 1.486
_exptl_crystal_density_method 'not measured'
_exptl_crystal_description Plate
_exptl_crystal_F_000 768
_exptl_crystal_size_max 0.21
_exptl_crystal_size_mid 0.13
_exptl_crystal_size_min 0.11
_refine_diff_density_max 0.444
_refine_diff_density_min -0.468
_refine_ls_extinction_method none
_refine_ls_goodness_of_fit_ref 1.100
_refine_ls_hydrogen_treatment constr
_refine_ls_matrix_type full
_refine_ls_number_parameters 226
_refine_ls_number_reflns 3247
_refine_ls_number_restraints 0
_refine_ls_restrained_S_all 1.100
_refine_ls_R_factor_all 0.0666
_refine_ls_R_factor_gt 0.0461
_refine_ls_shift/su_max 0.001
_refine_ls_shift/su_mean 0.000
_refine_ls_structure_factor_coef Fsqd
_refine_ls_weighting_details 'calc w=1/[\s^2^(Fo^2^)+(0.0431P)^2^+1.3303P] where P=(Fo^2^+2Fc^2^)/3'
_refine_ls_weighting_scheme calc
_refine_ls_wR_factor_gt 0.0997
_refine_ls_wR_factor_ref 0.1090
_reflns_number_gt 2548
_reflns_number_total 3247
_reflns_threshold_expression I>2\s(I)
_cod_data_source_file sk3053.cif
_cod_data_source_block II
_cod_depositor_comments
;
The following automatic conversions were performed:
'_exptl_absorpt_correction_type' value 'Empirical' changed to 'empirical'
according to '/home/saulius/struct/CIF-dictionaries/cif_core.dic'
dictionary named 'cif_core.dic' version 2.4.1 from 2010-06-29.

Automatic conversion script
Id: cif_fix_enum 1527 2010-12-29 10:47:43Z saulius 

The following automatic conversions were performed:

'_exptl_absorpt_correction_type' value 'Empirical' changed to
'empirical' according to
/home/saulius/struct/CIF-dictionaries/cif_core.dic dictionary named
'cif_core.dic' version 2.4.1 from 2010-06-29.

Automatic conversion script
Id: cif_fix_values 1715 2011-07-08 13:25:40Z adriana 
;
_cod_original_sg_symbol_H-M 'P 21/n'
_cod_database_code 2015705
_cod_database_fobs_code 2015705

loop_
_symmetry_equiv_pos_as_xyz
'x, y, z'
'-x+1/2, y+1/2, -z+1/2'
'-x, -y, -z'
'x-1/2, -y-1/2, z-1/2'

loop_
_atom_site_type_symbol
_atom_site_label
_atom_site_fract_x
_atom_site_fract_y
_atom_site_fract_z
_atom_site_U_iso_or_equiv
_atom_site_adp_type
_atom_site_calc_flag
_atom_site_refinement_flags
_atom_site_occupancy
Fe Fe1 0.49868(6) 0.68302(5) 0.694494(17) 0.03029(15) Uani d . 1
O O1 0.6454(4) 0.2218(3) 0.62279(10) 0.0596(8) Uani d . 1
N N1 0.6860(3) 0.4194(3) 0.56772(10) 0.0325(6) Uani d . 1
N N2 0.7244(4) 0.4587(3) 0.51654(10) 0.0365(6) Uani d . 1
N N3 0.8451(4) 0.8314(3) 0.47962(12) 0.0498(8) Uani d . 1
C C1 0.2711(5) 0.7693(4) 0.72156(16) 0.0502(10) Uani d . 1
H H1 0.2179 0.7385 0.7521 0.060 Uiso calc R 1
C C2 0.2345(5) 0.7113(4) 0.66945(16) 0.0524(10) Uani d . 1
H H2 0.1526 0.6359 0.6595 0.063 Uiso calc R 1
C C3 0.3429(5) 0.7869(5) 0.63499(16) 0.0569(11) Uani d . 1
H H3 0.3463 0.7700 0.5983 0.068 Uiso calc R 1
C C4 0.4455(6) 0.8928(4) 0.66593(18) 0.0592(11) Uani d . 1
H H4 0.5280 0.9589 0.6531 0.071 Uiso calc R 1
C C5 0.4023(5) 0.8820(4) 0.71965(17) 0.0538(10) Uani d . 1
H H5 0.4513 0.9387 0.7485 0.065 Uiso calc R 1
C C6 0.5565(4) 0.4605(4) 0.69085(13) 0.0358(7) Uani d . 1
H H6 0.4778 0.3859 0.6777 0.043 Uiso calc R 1
C C7 0.5791(5) 0.5114(4) 0.74460(13) 0.0423(8) Uani d . 1
H H7 0.5187 0.4748 0.7730 0.051 Uiso calc R 1
C C8 0.7082(5) 0.6271(4) 0.74821(14) 0.0431(8) Uani d . 1
H H8 0.7475 0.6797 0.7792 0.052 Uiso calc R 1
C C9 0.7672(4) 0.6486(4) 0.69637(13) 0.0361(7) Uani d . 1
H H9 0.8510 0.7190 0.6872 0.043 Uiso calc R 1
C C10 0.6755(4) 0.5432(3) 0.66028(12) 0.0311(7) Uani d . 1
C C11 0.7038(4) 0.5412(3) 0.60287(12) 0.0317(7) Uani d . 1
C C12 0.7553(4) 0.6570(4) 0.57238(13) 0.0385(8) Uani d . 1
H H12 0.7787 0.7545 0.5840 0.046 Uiso calc R 1
C C13 0.7668(4) 0.6020(4) 0.51996(13) 0.0344(7) Uani d . 1
C C14 0.8167(4) 0.6848(4) 0.47246(12) 0.0361(7) Uani d . 1
C C15 0.8343(5) 0.6147(5) 0.42391(14) 0.0521(10) Uani d . 1
H H15 0.8156 0.5121 0.4203 0.063 Uiso calc R 1
C C16 0.8796(6) 0.6983(5) 0.38125(15) 0.0618(11) Uani d . 1
H H16 0.8921 0.6533 0.3482 0.074 Uiso calc R 1
C C17 0.9063(5) 0.8491(5) 0.38766(16) 0.0568(11) Uani d . 1
H H17 0.9357 0.9084 0.3590 0.068 Uiso calc R 1
C C18 0.8889(6) 0.9099(5) 0.43675(16) 0.0584(11) Uani d . 1
H H18 0.9085 1.0122 0.4410 0.070 Uiso calc R 1
C C19 0.6552(4) 0.2652(4) 0.57789(14) 0.0382(8) Uani d . 1
C C20 0.6403(6) 0.1652(4) 0.52993(15) 0.0529(10) Uani d . 1
H H20A 0.6519 0.2235 0.4981 0.079 Uiso calc PR 0.50
H H20B 0.5257 0.1162 0.5273 0.079 Uiso calc PR 0.50
H H20C 0.7339 0.0914 0.5335 0.079 Uiso calc PR 0.50
H H20D 0.6224 0.0638 0.5412 0.079 Uiso calc PR 0.50
H H20E 0.7486 0.1712 0.5119 0.079 Uiso calc PR 0.50
H H20F 0.5404 0.1960 0.5058 0.079 Uiso calc PR 0.50

loop_
_atom_site_aniso_label
_atom_site_aniso_U_11
_atom_site_aniso_U_22
_atom_site_aniso_U_33
_atom_site_aniso_U_12
_atom_site_aniso_U_13
_atom_site_aniso_U_23
Fe1 0.0272(2) 0.0299(2) 0.0347(2) 0.0008(2) 0.00769(17) -0.0019(2)
O1 0.101(2) 0.0343(14) 0.0460(15) 0.0008(14) 0.0212(15) 0.0024(11)
N2 0.0365(15) 0.0411(16) 0.0330(14) 0.0028(13) 0.0090(12) 0.0003(12)
N1 0.0341(14) 0.0306(14) 0.0337(14) 0.0000(11) 0.0080(11) -0.0005(11)
N3 0.063(2) 0.0408(17) 0.0485(17) -0.0008(15) 0.0199(15) 0.0026(14)
C1 0.040(2) 0.051(2) 0.062(2) 0.0088(17) 0.0211(18) -0.0130(19)
C2 0.0307(18) 0.058(2) 0.069(3) 0.0082(17) 0.0027(17) -0.015(2)
C3 0.054(2) 0.068(3) 0.047(2) 0.026(2) -0.0012(18) 0.006(2)
C4 0.053(2) 0.038(2) 0.087(3) 0.0099(19) 0.009(2) 0.019(2)
C5 0.052(2) 0.038(2) 0.072(3) 0.0089(18) 0.010(2) -0.0173(19)
C6 0.0372(17) 0.0286(16) 0.0427(19) 0.0020(14) 0.0107(15) -0.0004(14)
C10 0.0288(15) 0.0301(16) 0.0347(16) 0.0056(13) 0.0053(13) -0.0006(13)
C9 0.0264(15) 0.0408(18) 0.0414(18) 0.0024(14) 0.0048(13) -0.0043(15)
C8 0.041(2) 0.051(2) 0.0354(17) 0.0055(16) -0.0036(15) -0.0079(16)
C7 0.053(2) 0.0412(19) 0.0340(18) 0.0085(17) 0.0128(15) 0.0062(15)
C11 0.0279(15) 0.0297(16) 0.0385(17) 0.0036(13) 0.0081(13) -0.0031(13)
C12 0.0426(19) 0.0313(17) 0.0432(18) 0.0013(14) 0.0121(15) -0.0018(14)
C13 0.0314(16) 0.0364(18) 0.0362(17) 0.0028(14) 0.0071(13) -0.0003(14)
C14 0.0313(16) 0.0416(18) 0.0361(17) 0.0042(15) 0.0074(13) 0.0030(15)
C15 0.069(3) 0.050(2) 0.0379(19) -0.004(2) 0.0114(18) -0.0032(17)
C16 0.075(3) 0.075(3) 0.038(2) -0.007(2) 0.0143(19) -0.002(2)
C17 0.055(2) 0.068(3) 0.049(2) 0.000(2) 0.0136(19) 0.017(2)
C18 0.065(3) 0.048(2) 0.064(3) -0.001(2) 0.018(2) 0.013(2)
C19 0.0368(18) 0.0340(17) 0.044(2) 0.0039(14) 0.0053(15) -0.0026(15)
C20 0.066(2) 0.037(2) 0.055(2) -0.0003(18) 0.0032(19) -0.0118(18)

loop_
_atom_type_symbol
_atom_type_description
_atom_type_scat_dispersion_real
_atom_type_scat_dispersion_imag
_atom_type_scat_source
C C 0.0033 0.0016 'International Tables Vol C Tables 4.2.6.8 and 6.1.1.4'
H H 0.0000 0.0000 'International Tables Vol C Tables 4.2.6.8 and 6.1.1.4'
N N 0.0061 0.0033 'International Tables Vol C Tables 4.2.6.8 and 6.1.1.4'
O O 0.0106 0.0060 'International Tables Vol C Tables 4.2.6.8 and 6.1.1.4'
Fe Fe 0.3463 0.8444 'International Tables Vol C Tables 4.2.6.8 and 6.1.1.4'

loop_
_geom_angle_atom_site_label_1
_geom_angle_atom_site_label_2
_geom_angle_atom_site_label_3
_geom_angle
C9 Fe1 C4 108.18(16)
C9 Fe1 C3 126.27(15)
C4 Fe1 C3 40.51(16)
C9 Fe1 C1 154.70(14)
C4 Fe1 C1 67.84(17)
C3 Fe1 C1 68.00(16)
C9 Fe1 C7 68.36(14)
C4 Fe1 C7 161.49(17)
C3 Fe1 C7 155.98(17)
C1 Fe1 C7 107.05(15)
C9 Fe1 C5 120.03(15)
C4 Fe1 C5 40.49(16)
C3 Fe1 C5 68.33(17)
C1 Fe1 C5 40.52(15)
C7 Fe1 C5 124.16(15)
C9 Fe1 C8 40.72(13)
C4 Fe1 C8 125.02(17)
C3 Fe1 C8 162.67(17)
C1 Fe1 C8 119.57(15)
C7 Fe1 C8 40.57(14)
C5 Fe1 C8 106.50(16)
C9 Fe1 C2 163.48(14)
C4 Fe1 C2 67.79(17)
C3 Fe1 C2 40.35(16)
C1 Fe1 C2 40.35(15)
C7 Fe1 C2 120.67(16)
C5 Fe1 C2 68.10(16)
C8 Fe1 C2 154.81(16)
C9 Fe1 C6 68.89(13)
C4 Fe1 C6 156.89(16)
C3 Fe1 C6 121.56(16)
C1 Fe1 C6 124.80(15)
C7 Fe1 C6 40.58(13)
C5 Fe1 C6 161.23(15)
C8 Fe1 C6 68.63(14)
C2 Fe1 C6 108.14(15)
C9 Fe1 C10 41.16(12)
C4 Fe1 C10 121.88(15)
C3 Fe1 C10 108.86(14)
C1 Fe1 C10 162.38(14)
C7 Fe1 C10 68.33(13)
C5 Fe1 C10 156.14(15)
C8 Fe1 C10 68.77(13)
C2 Fe1 C10 126.11(14)
C6 Fe1 C10 40.78(12)
C13 N2 N1 104.8(3)
N2 N1 C11 111.5(3)
N2 N1 C19 117.5(3)
C11 N1 C19 130.6(3)
C14 N3 C18 116.9(3)
C2 C1 C5 108.3(4)
C2 C1 Fe1 69.9(2)
C5 C1 Fe1 69.8(2)
C2 C1 H1 125.9
C5 C1 H1 125.9
Fe1 C1 H1 126.0
C3 C2 C1 108.2(4)
C3 C2 Fe1 69.6(2)
C1 C2 Fe1 69.7(2)
C3 C2 H2 125.9
C1 C2 H2 125.9
Fe1 C2 H2 126.3
C2 C3 C4 107.7(4)
C2 C3 Fe1 70.0(2)
C4 C3 Fe1 69.7(2)
C2 C3 H3 126.2
C4 C3 H3 126.2
Fe1 C3 H3 125.7
C3 C4 C5 108.5(4)
C3 C4 Fe1 69.8(2)
C5 C4 Fe1 69.9(2)
C3 C4 H4 125.7
C5 C4 H4 125.7
Fe1 C4 H4 126.2
C4 C5 C1 107.3(4)
C4 C5 Fe1 69.6(2)
C1 C5 Fe1 69.7(2)
C4 C5 H5 126.3
C1 C5 H5 126.3
Fe1 C5 H5 126.0
C7 C6 C10 108.1(3)
C7 C6 Fe1 69.65(19)
C10 C6 Fe1 70.29(17)
C7 C6 H6 126.0
C10 C6 H6 126.0
Fe1 C6 H6 125.7
C6 C10 C9 106.9(3)
C6 C10 C11 131.6(3)
C9 C10 C11 121.3(3)
C6 C10 Fe1 68.93(17)
C9 C10 Fe1 68.38(17)
C11 C10 Fe1 124.3(2)
C8 C9 C10 108.4(3)
C8 C9 Fe1 69.96(19)
C10 C9 Fe1 70.45(17)
C8 C9 H9 125.8
C10 C9 H9 125.8
Fe1 C9 H9 125.4
C7 C8 C9 107.8(3)
C7 C8 Fe1 69.70(19)
C9 C8 Fe1 69.32(18)
C7 C8 H8 126.1
C9 C8 H8 126.1
Fe1 C8 H8 126.4
C8 C7 C6 108.8(3)
C8 C7 Fe1 69.7(2)
C6 C7 Fe1 69.78(19)
C8 C7 H7 125.6
C6 C7 H7 125.6
Fe1 C7 H7 126.5
C12 C11 N1 104.9(3)
C12 C11 C10 127.5(3)
N1 C11 C10 127.5(3)
C11 C12 C13 107.3(3)
C11 C12 H12 126.4
C13 C12 H12 126.4
N2 C13 C12 111.5(3)
N2 C13 C14 120.7(3)
C12 C13 C14 127.8(3)
N3 C14 C15 122.4(3)
N3 C14 C13 115.7(3)
C15 C14 C13 121.9(3)
C16 C15 C14 119.0(4)
C16 C15 H15 120.5
C14 C15 H15 120.5
C15 C16 C17 119.4(4)
C15 C16 H16 120.3
C17 C16 H16 120.3
C18 C17 C16 118.4(4)
C18 C17 H17 120.8
C16 C17 H17 120.8
N3 C18 C17 124.0(4)
N3 C18 H18 118.0
C17 C18 H18 118.0
O1 C19 N1 120.4(3)
O1 C19 C20 123.6(3)
N1 C19 C20 116.1(3)
C19 C20 H20A 109.5
C19 C20 H20B 109.5
H20A C20 H20B 109.5
C19 C20 H20C 109.5
H20A C20 H20C 109.5
H20B C20 H20C 109.5
C19 C20 H20D 109.5
H20A C20 H20D 141.1
H20B C20 H20D 56.3
H20C C20 H20D 56.3
C19 C20 H20E 109.5
H20A C20 H20E 56.3
H20B C20 H20E 141.1
H20C C20 H20E 56.3
H20D C20 H20E 109.5
C19 C20 H20F 109.5
H20A C20 H20F 56.3
H20B C20 H20F 56.3
H20C C20 H20F 141.1
H20D C20 H20F 109.5
H20E C20 H20F 109.5

loop_
_geom_bond_atom_site_label_1
_geom_bond_atom_site_label_2
_geom_bond_distance
_geom_bond_publ_flag
Fe1 C1 2.035(3) ?
Fe1 C2 2.037(4) ?
Fe1 C3 2.032(4) ?
Fe1 C4 2.032(4) ?
Fe1 C5 2.036(4) ?
Fe1 C6 2.037(3) ?
Fe1 C7 2.036(3) ?
Fe1 C8 2.036(3) ?
Fe1 C9 2.028(3) ?
Fe1 C10 2.056(3) ?
O1 C19 1.193(4) y
N1 N2 1.378(3) y
N1 C11 1.396(4) y
N1 C19 1.422(4) y
N2 C13 1.319(4) y
N3 C14 1.336(4) ?
N3 C18 1.342(4) ?
C1 C2 1.404(5) ?
C1 H1 0.9300 ?
C2 C3 1.403(6) ?
C2 H2 0.9300 ?
C3 C4 1.407(6) ?
C3 H3 0.9300 ?
C4 C5 1.408(6) ?
C4 H4 0.9300 ?
C1 C5 1.410(5) ?
C5 H5 0.9300 ?
C6 C7 1.412(4) ?
C6 C10 1.426(4) ?
C6 H6 0.9300 ?
C7 H7 0.9300 ?
C8 C7 1.412(5) ?
C8 H8 0.9300 ?
C9 C8 1.414(5) ?
C9 H9 0.9300 ?
C10 C9 1.436(4) ?
C10 C11 1.465(4) y
C11 C12 1.358(4) y
C12 C13 1.406(4) y
C12 H12 0.9300 ?
C13 C14 1.471(4) y
C14 C15 1.379(5) ?
C15 C16 1.366(5) ?
C15 H15 0.9300 ?
C16 C17 1.368(6) ?
C16 H16 0.9300 ?
C17 C18 1.356(5) ?
C17 H17 0.9300 ?
C18 H18 0.9300 ?
C19 C20 1.489(5) y
C20 H20A 0.9600 ?
C20 H20B 0.9600 ?
C20 H20C 0.9600 ?
C20 H20D 0.9600 ?
C20 H20E 0.9600 ?
C20 H20F 0.9600 ?

loop_
_geom_hbond_atom_site_label_D
_geom_hbond_atom_site_label_H
_geom_hbond_atom_site_label_A
_geom_hbond_site_symmetry_A
_geom_hbond_distance_DH
_geom_hbond_distance_HA
_geom_hbond_distance_DA
_geom_hbond_angle_DHA
_geom_hbond_publ_flag
C8 H8 O1 2_656 0.93 2.54 3.416(4) 158 y
